data_2005714
loop_
_publ_author_name
'Graingeot, V.'
'Brigando, C.'
'Faure, B.'
'Benlian, D.'

_publ_contact_author
;
D. Benlian
Laboratoire de Chimie de Coordination
Facult\'e des Sciences et Techniques de Saint-J\'er\^ome, Case D22,
Avenue Escadrille Normandie Niemen
13397 Marseille Cedex 20, France
;
_publ_section_title
;
 2,4,6-Tri-<i>O</i>-benzyl-<i>myo</i>-inositol
 1,3,5-Tris(dibenzylphosphate)
;
_journal_issue 12
_journal_name_full 'Acta Crystallographica Section C'
_journal_page_first 3229
_journal_page_last 3232
_journal_paper_doi 10.1107/S0108270196010037
_journal_volume 52
_journal_year 1996
_chemical_formula_structural 'C69 H69 O15 P3'
_chemical_formula_sum 'C69 H69 O15 P3'
_chemical_formula_weight 1231.23
_chemical_name_systematic
;
2,4,6-tri-O-benzyl-myo-inositol 1,3,5-tris(dibenzyl-phosphate)
;
_space_group_crystal_system triclinic
_space_group_IT_number 2
_space_group_name_Hall '-P 1'
_space_group_name_H-M_alt 'P -1'
_atom_type_scat_source 'International Tables for X-ray Crystallography (1974, Vol. IV)'
_audit_creation_method from_MolEN_master_file_using_cif_in
_cell_angle_alpha 73.89(2)
_cell_angle_beta 68.23(1)
_cell_angle_gamma 87.44(2)
_cell_formula_units_Z 2
_cell_length_a 14.438(2)
_cell_length_b 14.508(5)
_cell_length_c 16.827(1)
_cell_measurement_reflns_used 25
_cell_measurement_temperature 294
_cell_measurement_theta_max 15
_cell_measurement_theta_min 11
_cell_volume 3138.1(13)
_computing_cell_refinement 'CAD-4 Software'
_computing_data_collection 'CAD-4 Software (Enraf-Nonius, 1989)'
_computing_data_reduction 'SDP (Frenz et al., 1985)'
_computing_molecular_graphics 'ORTEPII (Johnson, 1976)'
_computing_publication_material 'CIF VAX MolEN (Fair, 1990)'
_computing_structure_refinement SDP
_computing_structure_solution 'MULTAN (Main et al., 1982) (direct methods)'
_diffrn_ambient_temperature 294
_diffrn_measurement_device Enraf_Nonius_CAD4
_diffrn_measurement_method \q/2\q
_diffrn_radiation_type MoK\a
_diffrn_radiation_wavelength 0.71073
_diffrn_reflns_av_R_equivalents 0.028
_diffrn_reflns_limit_h_max 16
_diffrn_reflns_limit_h_min -15
_diffrn_reflns_limit_k_max 16
_diffrn_reflns_limit_k_min -15
_diffrn_reflns_limit_l_max 19
_diffrn_reflns_limit_l_min 0
_diffrn_reflns_number 10198
_diffrn_reflns_theta_max 23.98
_diffrn_reflns_theta_min 1.36
_diffrn_standards_decay_% 1.1
_diffrn_standards_interval_time 120
_diffrn_standards_number 2
_exptl_absorpt_coefficient_mu 0.156
_exptl_absorpt_correction_type none
_exptl_crystal_colour colourless
_exptl_crystal_density_diffrn 1.30
_exptl_crystal_density_meas ?
_exptl_crystal_description prism
_exptl_crystal_F_000 1296
_exptl_crystal_size_max 0.60
_exptl_crystal_size_mid 0.40
_exptl_crystal_size_min 0.40
_refine_diff_density_max 0.47
_refine_diff_density_min -0.39
_refine_ls_extinction_method none
_refine_ls_goodness_of_fit_obs 2.18
_refine_ls_hydrogen_treatment 'H-atom parameters not refined, included at geometric positions'
_refine_ls_matrix_type full
_refine_ls_number_parameters 784
_refine_ls_number_reflns 6535
_refine_ls_number_restraints 0
_refine_ls_R_factor_all 0.055
_refine_ls_R_factor_obs 0.050
_refine_ls_shift/esd_max 0.201
_refine_ls_structure_factor_coef F
_refine_ls_weighting_details 'w = 4Fo^2^/[\s^2^(Fo^2^) + 0.0016Fo^4^]'
_refine_ls_weighting_scheme calc
_refine_ls_wR_factor_obs 0.066
_reflns_number_observed 6535
_reflns_number_total 7095
_reflns_observed_criterion >3.0\s(I)
_cod_data_source_file bk1235.cif
_cod_data_source_block graingeot
_cod_depositor_comments
;
 Updating space group information and adding the symmetry operation list.

 Antanas Vaitkus,
 2018-06-14

The following automatic conversions were performed:

'_exptl_crystal_density_meas' value 'not measured' was changed to '?'
- the value is perceived as not measured.

Automatic conversion script
Id: cif_fix_values 3008 2015-01-20 13:52:24Z robertas 

The following automatic conversions were performed:

'_refine_ls_weighting_scheme' value '4Fo^2^/[\s^2^(Fo^2^) +
0.0016Fo^4^]' was changed to 'calc'. New tag
'_refine_ls_weighting_details' was created. The value of the new tag
was set to 'w = 4Fo^2^/[\s^2^(Fo^2^) + 0.0016Fo^4^]'.

Automatic conversion script
Id: cif_fix_values 3143 2015-03-26 13:38:13Z robertas 
;
_cod_original_cell_volume 3138.0(10)
_cod_database_code 2005714

loop_
_space_group_symop_id
_space_group_symop_operation_xyz
1 x,y,z
2 -x,-y,-z

loop_
_atom_site_aniso_label
_atom_site_aniso_U_11
_atom_site_aniso_U_22
_atom_site_aniso_U_33
_atom_site_aniso_U_12
_atom_site_aniso_U_13
_atom_site_aniso_U_23
P1 0.0456(4) 0.0499(4) 0.0642(4) 0.0156(4) -0.0261(3) -0.0191(3)
P2 0.0570(4) 0.0458(4) 0.0447(3) 0.0090(4) -0.0222(3) -0.0167(3)
P3 0.0504(4) 0.0552(4) 0.0400(3) 0.0090(4) -0.0202(3) -0.0118(3)
O2 0.0450(10) 0.0520(10) 0.0460(10) -0.0032(9) -0.0098(8) -0.0148(8)
O3 0.0462(9) 0.0460(10) 0.0710(10) 0.0104(9) -0.0332(7) -0.0168(8)
O4 0.0710(10) 0.0510(10) 0.0471(9) 0.0080(10) -0.0339(7) -0.0073(8)
O5 0.0530(10) 0.0520(10) 0.0483(9) 0.0075(9) -0.0233(7) -0.0225(7)
O6 0.0428(9) 0.0380(10) 0.0455(9) 0.0075(8) -0.0165(7) -0.0057(8)
O1 0.0580(10) 0.0440(10) 0.0369(8) 0.0048(9) -0.0191(7) -0.0069(8)
O7 0.0700(10) 0.0490(10) 0.1080(10) 0.0100(10) -0.0518(9) -0.0260(10)
O8 0.081(2) 0.145(2) 0.0670(10) 0.040(2) -0.0180(10) -0.0340(10)
O9 0.0720(10) 0.0510(10) 0.1120(10) 0.0110(10) -0.0604(9) -0.0060(10)
O10 0.0720(10) 0.0430(10) 0.0610(10) 0.0110(10) -0.0291(9) -0.0157(8)
O11 0.0800(10) 0.0680(10) 0.0491(9) 0.0280(10) -0.0309(8) -0.0292(8)
O12 0.0540(10) 0.0510(10) 0.0540(10) 0.0040(10) -0.0196(8) -0.0112(9)
O13 0.0600(10) 0.0530(10) 0.0710(10) 0.0122(9) -0.0363(7) -0.0301(8)
O14 0.0490(10) 0.107(2) 0.0630(10) 0.0070(10) -0.0221(9) -0.0260(10)
O15 0.0790(10) 0.0660(10) 0.0450(10) 0.0120(10) -0.0281(9) -0.0070(10)
C2 0.0430(10) 0.0410(10) 0.0470(10) 0.0040(10) -0.0180(10) -0.0150(10)
C3 0.0390(10) 0.0400(10) 0.0500(10) 0.0070(10) -0.0230(10) -0.0080(10)
C4 0.0540(10) 0.0400(10) 0.0400(10) 0.0010(10) -0.0230(10) -0.0070(10)
C5 0.0480(10) 0.0390(10) 0.0390(10) 0.0040(10) -0.0190(10) -0.0130(10)
C6 0.0420(10) 0.0370(10) 0.0420(10) 0.0070(10) -0.0180(10) -0.0090(10)
C1 0.0470(10) 0.0370(10) 0.0350(10) 0.0030(10) -0.0160(10) -0.0050(10)
C7 0.052(2) 0.082(2) 0.047(2) -0.001(2) -0.0090(10) -0.018(2)
C8 0.042(2) 0.053(2) 0.056(2) 0.0080(10) -0.0110(10) -0.0040(10)
C9 0.055(2) 0.053(2) 0.088(2) 0.003(2) -0.016(2) -0.018(2)
C10 0.084(3) 0.081(2) 0.150(3) -0.007(2) -0.024(2) -0.044(2)
C11 0.084(3) 0.101(3) 0.173(5) -0.032(3) -0.001(3) -0.024(3)
C12 0.096(3) 0.126(4) 0.107(4) -0.034(3) 0.016(3) -0.003(3)
C13 0.072(3) 0.104(3) 0.072(2) -0.021(2) 0.005(2) -0.010(2)
C14 0.176(4) 0.101(3) 0.114(4) 0.078(3) 0.003(4) -0.018(3)
C15 0.079(2) 0.067(2) 0.076(2) 0.025(2) -0.018(2) -0.020(2)
C16 0.080(2) 0.115(3) 0.107(3) -0.004(2) -0.033(2) -0.039(2)
C17 0.128(4) 0.199(5) 0.088(2) 0.025(4) -0.044(2) -0.061(3)
C18 0.110(4) 0.162(5) 0.105(4) 0.027(4) 0.002(3) -0.031(3)
C19 0.073(3) 0.099(3) 0.170(4) -0.007(3) -0.024(3) -0.036(3)
C20 0.102(3) 0.114(3) 0.129(3) 0.029(3) -0.066(2) -0.040(2)
C21 0.067(2) 0.077(2) 0.087(2) -0.003(2) -0.0410(10) 0.015(2)
C22 0.060(2) 0.047(2) 0.069(2) 0.0090(10) -0.0390(10) -0.0070(10)
C23 0.060(2) 0.089(3) 0.078(2) 0.008(2) -0.0350(10) -0.004(2)
C24 0.062(2) 0.100(3) 0.115(3) 0.012(2) -0.039(2) -0.022(2)
C25 0.086(2) 0.084(3) 0.139(3) 0.015(2) -0.075(2) -0.008(2)
C26 0.117(2) 0.098(3) 0.114(2) 0.001(2) -0.081(2) 0.018(2)
C27 0.081(2) 0.071(2) 0.088(2) -0.004(2) -0.0460(10) 0.004(2)
C28 0.249(3) 0.068(2) 0.126(2) 0.022(2) -0.1510(10) -0.024(2)
C29 0.083(2) 0.058(2) 0.0600(10) 0.003(2) -0.0460(10) -0.0100(10)
C30 0.077(2) 0.130(3) 0.084(2) 0.014(2) -0.038(2) -0.046(2)
C31 0.154(3) 0.132(3) 0.180(3) 0.068(3) -0.128(2) -0.086(2)
C32 0.158(3) 0.083(3) 0.140(2) 0.000(2) -0.115(2) -0.005(2)
C33 0.105(3) 0.161(4) 0.057(2) -0.026(3) -0.043(2) -0.010(2)
C34 0.082(2) 0.142(3) 0.088(2) 0.027(2) -0.0500(10) -0.053(2)
C35 0.100(2) 0.096(2) 0.061(2) 0.039(2) -0.035(2) -0.0440(10)
C36 0.084(2) 0.058(2) 0.0540(10) 0.002(2) -0.0280(10) -0.0230(10)
C37 0.139(3) 0.116(3) 0.075(2) 0.059(2) -0.061(2) -0.050(2)
C38 0.191(4) 0.130(3) 0.085(2) 0.067(3) -0.086(2) -0.046(2)
C39 0.176(4) 0.087(3) 0.069(2) -0.019(3) -0.062(2) -0.004(2)
C40 0.120(3) 0.129(3) 0.046(2) -0.041(3) -0.006(2) -0.019(2)
C41 0.084(2) 0.107(3) 0.057(2) -0.017(2) -0.013(2) -0.026(2)
C42 0.060(2) 0.084(2) 0.055(2) -0.005(2) -0.0260(10) -0.011(2)
C43 0.050(2) 0.050(2) 0.058(2) 0.0060(10) -0.0140(10) -0.0170(10)
C44 0.071(2) 0.090(2) 0.056(2) -0.010(2) -0.015(2) -0.017(2)
C45 0.088(3) 0.097(3) 0.064(2) -0.014(2) -0.001(2) -0.021(2)
C46 0.060(2) 0.082(2) 0.107(3) -0.003(2) -0.005(2) -0.034(2)
C47 0.060(2) 0.093(3) 0.116(3) 0.000(2) -0.036(2) -0.020(2)
C48 0.060(2) 0.077(2) 0.085(2) 0.006(2) -0.0330(10) -0.010(2)
C49 0.057(2) 0.037(2) 0.057(2) 0.0090(10) -0.0210(10) -0.0010(10)
C50 0.059(2) 0.043(2) 0.048(2) 0.0100(10) -0.0200(10) -0.0010(10)
C51 0.085(2) 0.051(2) 0.070(2) 0.020(2) -0.025(2) -0.012(2)
C52 0.091(3) 0.075(2) 0.100(3) 0.043(2) -0.025(2) -0.023(2)
C53 0.067(2) 0.094(3) 0.127(3) 0.029(2) -0.031(2) -0.014(3)
C54 0.087(2) 0.101(3) 0.137(3) 0.026(2) -0.065(2) -0.031(2)
C55 0.074(2) 0.077(2) 0.091(2) 0.023(2) -0.0460(10) -0.027(2)
C56 0.097(2) 0.068(2) 0.062(2) -0.018(2) -0.031(2) -0.003(2)
C57 0.073(2) 0.060(2) 0.055(2) -0.003(2) -0.014(2) 0.000(2)
C58 0.118(3) 0.181(4) 0.064(2) 0.050(3) -0.037(2) -0.036(3)
C59 0.148(5) 0.333(8) 0.068(3) 0.035(5) -0.036(3) -0.070(4)
C60 0.172(6) 0.194(5) 0.088(3) -0.024(5) 0.030(4) -0.069(3)
C61 0.151(5) 0.107(3) 0.130(4) 0.013(4) 0.042(4) -0.036(3)
C62 0.111(3) 0.090(3) 0.095(3) 0.022(3) -0.005(3) 0.002(3)
C63 0.109(2) 0.083(2) 0.143(2) 0.032(2) -0.0850(10) -0.067(2)
C64 0.070(2) 0.049(2) 0.095(2) 0.0070(10) -0.0470(10) -0.0330(10)
C65 0.123(3) 0.072(2) 0.071(2) 0.013(2) -0.0560(10) -0.023(2)
C66 0.118(3) 0.116(3) 0.090(2) 0.036(2) -0.047(2) -0.061(2)
C67 0.136(3) 0.077(2) 0.139(3) 0.044(2) -0.078(2) -0.055(2)
C68 0.141(3) 0.056(2) 0.106(3) 0.006(2) -0.055(2) -0.002(2)
C69 0.084(2) 0.066(2) 0.080(2) -0.006(2) -0.028(2) -0.010(2)

loop_
_atom_site_label
_atom_site_fract_x
_atom_site_fract_y
_atom_site_fract_z
_atom_site_U_iso_or_equiv
_atom_site_thermal_displace_type
_atom_site_calc_flag
P1 0.78090(6) 0.49627(6) 0.05389(5) 0.0513(3) Uani ?
P2 1.13073(6) 0.13503(6) -0.13455(5) 0.0476(2) Uani ?
P3 1.00318(6) 0.21279(6) 0.27500(5) 0.0481(2) Uani ?
O2 0.7969(1) 0.2189(1) 0.1538(1) 0.0496(6) Uani ?
O3 0.8057(1) 0.4003(1) 0.0285(1) 0.0513(6) Uani ?
O4 0.9307(2) 0.3489(1) -0.1166(1) 0.0544(7) Uani ?
O5 1.0295(1) 0.1765(1) -0.0876(1) 0.0478(6) Uani ?
O6 1.0952(1) 0.1403(1) 0.0582(1) 0.0436(6) Uani ?
O1 0.9580(1) 0.1799(1) 0.2149(1) 0.0467(6) Uani ?
O7 0.8656(2) 0.5576(1) 0.0387(2) 0.0695(8) Uani ?
O8 0.7088(2) 0.4535(2) 0.1541(2) 0.101(1) Uani ?
O9 0.7097(2) 0.5386(2) 0.0049(2) 0.0747(8) Uani ?
O10 1.1436(2) 0.0355(1) -0.0947(1) 0.0574(7) Uani ?
O11 1.1251(2) 0.1550(2) -0.2293(1) 0.0614(7) Uani ?
O12 1.2157(1) 0.2095(1) -0.1514(1) 0.0539(7) Uani ?
O13 0.9318(1) 0.2922(1) 0.3034(1) 0.0556(6) Uani ?
O14 1.1085(2) 0.2426(2) 0.2368(1) 0.0720(8) Uani ?
O15 0.9803(2) 0.1237(2) 0.3570(1) 0.0640(8) Uani ?
C2 0.8759(2) 0.2901(2) 0.1269(2) 0.0428(9) Uani ?
C3 0.8940(2) 0.3517(2) 0.0324(2) 0.0423(9) Uani ?
C4 0.9178(2) 0.2890(2) -0.0306(2) 0.0436(9) Uani ?
C5 1.0121(2) 0.2380(2) -0.0296(2) 0.0408(8) Uani ?
C6 1.0013(2) 0.1774(2) 0.0636(2) 0.0397(8) Uani ?
C1 0.9724(2) 0.2413(2) 0.1256(2) 0.0408(9) Uani ?
C7 0.7246(2) 0.2064(3) 0.2405(2) 0.063(1) Uani ?
C8 0.6511(2) 0.1246(2) 0.2643(2) 0.055(1) Uani ?
C9 0.6520(3) 0.0749(2) 0.2062(2) 0.069(1) Uani ?
C10 0.5795(3) 0.0019(3) 0.2306(3) 0.108(2) Uani ?
C11 0.5072(4) -0.0210(4) 0.3131(4) 0.135(3) Uani ?
C12 0.5066(4) 0.0273(4) 0.3728(4) 0.131(2) Uani ?
C13 0.5766(3) 0.1007(3) 0.3484(3) 0.095(2) Uani ?
C14 0.6434(5) 0.4980(4) 0.2069(4) 0.152(2) Uani ?
C15 0.5818(3) 0.4310(3) 0.2934(2) 0.078(1) Uani ?
C16 0.6249(3) 0.3996(3) 0.3554(3) 0.099(2) Uani ?
C17 0.5708(4) 0.3400(5) 0.4391(3) 0.133(2) Uani ?
C18 0.4766(4) 0.3155(4) 0.4615(4) 0.140(3) Uani ?
C19 0.4309(3) 0.3435(3) 0.4058(4) 0.120(2) Uani ?
C20 0.4829(3) 0.4002(3) 0.3181(3) 0.108(2) Uani ?
C21 0.7271(3) 0.6292(3) -0.0592(2) 0.081(1) Uani ?
C22 0.6341(2) 0.6560(2) -0.0780(2) 0.057(1) Uani ?
C23 0.5411(2) 0.6203(3) -0.0187(2) 0.077(1) Uani ?
C24 0.4569(3) 0.6496(3) -0.0375(3) 0.093(2) Uani ?
C25 0.4667(3) 0.7148(3) -0.1163(3) 0.098(2) Uani ?
C26 0.5583(3) 0.7505(3) -0.1760(3) 0.108(2) Uani ?
C27 0.6443(3) 0.7211(3) -0.1580(3) 0.081(1) Uani ?
C28 0.8959(4) 0.3092(3) -0.1681(2) 0.125(2) Uani ?
C29 0.8647(2) 0.3868(2) -0.2313(2) 0.063(1) Uani ?
C30 0.7941(3) 0.4454(3) -0.2022(2) 0.091(2) Uani ?
C31 0.7649(3) 0.5166(4) -0.2587(3) 0.129(2) Uani ?
C32 0.8081(3) 0.5294(3) -0.3456(3) 0.115(2) Uani ?
C33 0.8796(3) 0.4747(4) -0.3804(2) 0.107(2) Uani ?
C34 0.9100(3) 0.3999(3) -0.3217(2) 0.095(2) Uani ?
C35 1.1937(3) 0.1082(3) -0.2904(2) 0.080(1) Uani ?
C36 1.1845(3) 0.1424(2) -0.3795(2) 0.063(1) Uani ?
C37 1.1022(3) 0.1860(3) -0.3914(2) 0.100(2) Uani ?
C38 1.0949(4) 0.2119(4) -0.4734(3) 0.123(2) Uani ?
C39 1.1663(4) 0.1953(3) -0.5445(3) 0.109(2) Uani ?
C40 1.2503(4) 0.1514(3) -0.5354(2) 0.105(2) Uani ?
C41 1.2594(3) 0.1252(3) -0.4522(2) 0.085(1) Uani ?
C42 1.2881(2) 0.1866(3) -0.1088(2) 0.067(1) Uani ?
C43 1.3867(2) 0.2409(2) -0.1693(2) 0.054(1) Uani ?
C44 1.4113(3) 0.2857(3) -0.2583(2) 0.076(1) Uani ?
C45 1.5040(3) 0.3359(3) -0.3094(3) 0.091(2) Uani ?
C46 1.5716(3) 0.3393(3) -0.2708(3) 0.089(2) Uani ?
C47 1.5483(3) 0.2944(3) -0.1834(3) 0.091(2) Uani ?
C48 1.4557(3) 0.2455(3) -0.1317(2) 0.075(1) Uani ?
C49 1.0898(2) 0.0404(2) 0.1070(2) 0.054(1) Uani ?
C50 1.1937(2) 0.0142(2) 0.0993(2) 0.053(1) Uani ?
C51 1.2370(3) -0.0572(2) 0.0604(2) 0.071(1) Uani ?
C52 1.3340(3) -0.0827(3) 0.0552(3) 0.093(2) Uani ?
C53 1.3845(3) -0.0366(3) 0.0877(3) 0.102(2) Uani ?
C54 1.3436(3) 0.0351(3) 0.1247(3) 0.102(2) Uani ?
C55 1.2479(3) 0.0609(3) 0.1304(2) 0.076(1) Uani ?
C56 0.8818(3) 0.0787(3) 0.4105(2) 0.078(1) Uani ?
C57 0.8398(3) 0.1028(3) 0.4982(2) 0.069(1) Uani ?
C58 0.8735(4) 0.0579(4) 0.5639(3) 0.121(2) Uani ?
C59 0.8368(5) 0.0814(6) 0.6438(3) 0.182(3) Uani ?
C60 0.7673(5) 0.1472(5) 0.6587(3) 0.167(3) Uani ?
C61 0.7312(5) 0.1862(4) 0.5931(4) 0.157(3) Uani ?
C62 0.7693(4) 0.1647(3) 0.5127(3) 0.115(2) Uani ?
C63 0.9597(3) 0.3520(3) 0.3485(3) 0.093(1) Uani ?
C64 0.8910(2) 0.4330(2) 0.3564(2) 0.064(1) Uani ?
C65 0.8268(3) 0.4375(3) 0.4394(2) 0.082(1) Uani ?
C66 0.7694(3) 0.5142(3) 0.4479(3) 0.100(2) Uani ?
C67 0.7762(3) 0.5861(3) 0.3735(3) 0.105(2) Uani ?
C68 0.8380(4) 0.5807(3) 0.2911(3) 0.103(2) Uani ?
C69 0.8950(3) 0.5052(3) 0.2828(3) 0.079(1) Uani ?
H1 1.0238 0.2905 0.1057 0.0505 Uiso calc
H2 0.8577 0.3274 0.1685 0.0527 Uiso calc
H3 0.9487 0.3965 0.0153 0.0518 Uiso calc
H4 0.8648 0.2413 -0.0125 0.0538 Uiso calc
H5 1.0668 0.2840 -0.0495 0.0508 Uiso calc
H6 0.9506 0.1264 0.0856 0.0491 Uiso calc
H7 0.5974 0.5270 0.1779 0.2040 Uiso calc
H8 0.6744 0.5468 0.2164 0.2040 Uiso calc
H9 0.6931 0.4193 0.3396 0.1243 Uiso calc
H10 0.6074 0.3209 0.4782 0.1732 Uiso calc
H11 0.4477 0.2714 0.5222 0.1913 Uiso calc
H12 0.3623 0.3253 0.4249 0.1567 Uiso calc
H13 0.4473 0.4176 0.2763 0.1443 Uiso calc
H14 0.7807 0.6279 -0.1121 0.1083 Uiso calc
H15 0.7449 0.6767 -0.0356 0.1083 Uiso calc
H16 0.5322 0.5742 0.0372 0.0957 Uiso calc
H17 0.3922 0.6225 0.0048 0.1125 Uiso calc
H18 0.4047 0.7322 -0.1250 0.1269 Uiso calc
H19 0.5659 0.7959 -0.2326 0.1376 Uiso calc
H20 0.7121 0.7486 -0.2047 0.1083 Uiso calc
H21 0.6903 0.2637 0.2431 0.0792 Uiso calc
H22 0.7568 0.1933 0.2821 0.0792 Uiso calc
H23 0.7032 0.0914 0.1477 0.0874 Uiso calc
H24 0.5839 -0.0308 0.1863 0.1365 Uiso calc
H25 0.4599 -0.0720 0.3241 0.1771 Uiso calc
H26 0.4565 0.0102 0.4293 0.1748 Uiso calc
H27 0.5737 0.1356 0.3898 0.1192 Uiso calc
H28 1.0270 0.3769 0.3170 0.1149 Uiso calc
H29 0.9540 0.3132 0.4077 0.1149 Uiso calc
H30 0.8233 0.3865 0.4916 0.1058 Uiso calc
H31 0.7249 0.5183 0.5053 0.1273 Uiso calc
H32 0.7357 0.6406 0.3798 0.1324 Uiso calc
H33 0.8403 0.6332 0.2388 0.1282 Uiso calc
H34 0.9408 0.5037 0.2217 0.1121 Uiso calc
H35 0.8872 0.0091 0.4219 0.0976 Uiso calc
H36 0.8397 0.0971 0.3787 0.0976 Uiso calc
H37 0.9208 0.0089 0.5551 0.1538 Uiso calc
H38 0.8642 0.0474 0.6889 0.2357 Uiso calc
H39 0.7516 0.1644 0.7130 0.2260 Uiso calc
H40 0.6807 0.2322 0.6027 0.2021 Uiso calc
H41 0.7393 0.1948 0.4658 0.1690 Uiso calc
H42 1.0624 0.0010 0.0829 0.0671 Uiso calc
H43 1.0478 0.0307 0.1683 0.0671 Uiso calc
H44 1.2013 -0.0898 0.0379 0.0894 Uiso calc
H45 1.3615 -0.1330 0.0291 0.1196 Uiso calc
H46 1.4529 -0.0535 0.0763 0.1321 Uiso calc
H47 1.3796 0.0674 0.1499 0.1323 Uiso calc
H48 1.2208 0.1150 0.1564 0.1049 Uiso calc
H49 1.1799 0.0403 -0.2674 0.1058 Uiso calc
H50 1.2608 0.1226 -0.2969 0.1058 Uiso calc
H51 1.0486 0.1978 -0.3408 0.1297 Uiso calc
H52 1.0369 0.2413 -0.4804 0.1570 Uiso calc
H53 1.1586 0.2158 -0.6011 0.1362 Uiso calc
H54 1.3024 0.1386 -0.5860 0.1409 Uiso calc
H55 1.3207 0.0932 -0.4468 0.1186 Uiso calc
H56 1.2977 0.1193 -0.0967 0.0841 Uiso calc
H57 1.2655 0.2038 -0.0547 0.0841 Uiso calc
H58 1.3653 0.2823 -0.2858 0.0929 Uiso calc
H59 1.5184 0.3662 -0.3707 0.1125 Uiso calc
H60 1.6342 0.3774 -0.3099 0.1182 Uiso calc
H61 1.5958 0.2950 -0.1562 0.1159 Uiso calc
H62 1.4404 0.2145 -0.0670 0.1034 Uiso calc
H63 0.8364 0.2649 -0.1271 0.1675 Uiso calc
H64 0.9431 0.2729 -0.1990 0.1675 Uiso calc
H65 0.7634 0.4389 -0.1394 0.1136 Uiso calc
H66 0.7132 0.5551 -0.2313 0.1690 Uiso calc
H67 0.7800 0.5810 -0.3780 0.1375 Uiso calc
H68 0.9096 0.4875 -0.4440 0.1438 Uiso calc
H69 0.9646 0.3602 -0.3477 0.1336 Uiso calc

loop_
_geom_angle_atom_site_label_1
_geom_angle_atom_site_label_2
_geom_angle_atom_site_label_3
_geom_angle
_geom_angle_publ_flag
O3 P1 O7 116.00(10) y
O3 P1 O8 98.50(10) y
O3 P1 O9 102.00(10) y
O7 P1 O8 116.2(2) y
O7 P1 O9 117.40(10) y
O8 P1 O9 104.10(10) y
O5 P2 O10 116.90(10) y
O5 P2 O11 98.20(10) y
O5 P2 O12 106.70(10) y
O10 P2 O11 114.20(10) y
O10 P2 O12 116.00(10) y
O11 P2 O12 102.70(10) y
O1 P3 O13 101.50(10) y
O1 P3 O14 117.40(10) y
O1 P3 O15 103.10(10) y
O13 P3 O14 114.80(10) y
O13 P3 O15 108.30(10) y
O14 P3 O15 110.70(10) y
C2 O2 C7 115.4(3) y
P1 O3 C3 121.8(2) y
C4 O4 C28 116.0(2) y
P2 O5 C5 127.1(2) y
C6 O6 C49 114.3(2) y
P3 O1 C1 120.5(2) y
P1 O8 C14 128.4(3) y
P1 O9 C21 124.3(2) y
P2 O11 C35 117.4(2) y
P2 O12 C42 122.2(2) y
P3 O13 C63 118.0(2) y
P3 O15 C56 123.7(2) y
O2 C2 C3 109.2(3) y
O2 C2 C1 109.7(2) y
C3 C2 C1 107.6(2) y
O3 C3 C2 110.7(2) y
O3 C3 C4 107.1(3) y
C2 C3 C4 110.2(2) y
O4 C4 C3 108.1(2) y
O4 C4 C5 111.6(2) y
C3 C4 C5 108.6(3) y
O5 C5 C4 106.6(3) y
O5 C5 C6 109.5(2) y
C4 C5 C6 112.2(2) y
O6 C6 C5 107.6(2) y
O6 C6 C1 109.9(3) y
C5 C6 C1 108.8(2) y
O1 C1 C2 109.5(2) y
O1 C1 C6 107.2(2) y
C2 C1 C6 111.6(3) y
O2 C7 C8 110.7(3) y
C7 C8 C9 123.1(3) y
C7 C8 C13 118.2(4) y
C9 C8 C13 118.7(3) y
C8 C9 C10 120.8(3) y
C9 C10 C11 119.9(5) y
C10 C11 C12 119.8(5) y
C11 C12 C13 120.4(4) y
C8 C13 C12 120.3(5) y
O8 C14 C15 112.2(4) y
C14 C15 C16 117.2(4) y
C14 C15 C20 125.5(5) y
C16 C15 C20 117.3(3) y
C15 C16 C17 120.5(4) y
C16 C17 C18 120.6(6) y
C17 C18 C19 121.9(5) y
C18 C19 C20 120.5(5) y
C15 C20 C19 119.1(5) y
O9 C21 C22 109.7(3) y
C21 C22 C23 122.9(3) y
C21 C22 C27 117.9(3) y
C23 C22 C27 119.2(3) y
C22 C23 C24 121.0(3) y
C23 C24 C25 120.0(3) y
C24 C25 C26 119.8(4) y
C25 C26 C27 120.8(4) y
C22 C27 C26 119.3(3) y
O4 C28 C29 110.3(3) y
C28 C29 C30 121.6(3) y
C28 C29 C34 119.9(3) y
C30 C29 C34 118.4(3) y
C29 C30 C31 122.5(4) y
C30 C31 C32 119.4(4) y
C31 C32 C33 122.1(4) y
C32 C33 C34 118.7(4) y
C29 C34 C33 118.9(4) y
O11 C35 C36 110.1(3) y
C35 C36 C37 123.0(3) y
C35 C36 C41 118.6(3) y
C37 C36 C41 118.3(4) y
C36 C37 C38 121.0(4) y
C37 C38 C39 121.7(5) y
C38 C39 C40 119.2(5) y
C39 C40 C41 119.9(4) y
C36 C41 C40 120.0(4) y
O12 C42 C43 110.0(2) y
C42 C43 C44 124.3(4) y
C42 C43 C48 117.1(3) y
C44 C43 C48 118.6(3) y
C43 C44 C45 120.6(4) y
C44 C45 C46 119.8(4) y
C45 C46 C47 119.9(4) y
C46 C47 C48 120.7(5) y
C43 C48 C47 120.3(4) y
O6 C49 C50 107.7(2) y
C49 C50 C51 120.5(4) y
C49 C50 C55 120.7(3) y
C51 C50 C55 118.8(3) y
C50 C51 C52 120.0(4) y
C51 C52 C53 119.7(4) y
C52 C53 C54 121.0(4) y
C53 C54 C55 119.8(5) y
C50 C55 C54 120.6(4) y
O15 C56 C57 111.5(4) y
C56 C57 C58 119.0(4) y
C56 C57 C62 121.0(4) y
C58 C57 C62 120.0(4) y
C57 C58 C59 119.1(5) y
C58 C59 C60 121.8(6) y
C59 C60 C61 117.2(6) y
C60 C61 C62 121.0(6) y
C57 C62 C61 120.7(5) y
O13 C63 C64 109.3(3) y
C63 C64 C65 119.7(3) y
C63 C64 C69 121.0(3) y
C65 C64 C69 119.2(3) y
C64 C65 C66 120.3(3) y
C65 C66 C67 119.3(4) y
C66 C67 C68 120.5(4) y
C67 C68 C69 120.1(4) y
C64 C69 C68 120.6(4) y

loop_
_geom_bond_atom_site_label_1
_geom_bond_atom_site_label_2
_geom_bond_distance
_geom_bond_publ_flag
P1 O3 1.556(2) y
P1 O7 1.446(3) y
P1 O8 1.577(2) y
P1 O9 1.551(3) y
P2 O5 1.565(2) y
P2 O10 1.450(2) y
P2 O11 1.571(2) y
P2 O12 1.564(2) y
P3 O1 1.568(3) y
P3 O13 1.566(2) y
P3 O14 1.447(2) y
P3 O15 1.548(2) y
O2 C2 1.427(4) y
O2 C7 1.410(3) y
O3 C3 1.444(3) y
O4 C4 1.416(3) y
O4 C28 1.399(6) y
O5 C5 1.447(4) y
O6 C6 1.418(3) y
O6 C49 1.443(3) y
O1 C1 1.461(3) y
O8 C14 1.320(6) y
O9 C21 1.412(4) y
O11 C35 1.440(4) y
O12 C42 1.452(5) y
O13 C63 1.453(6) y
O15 C56 1.438(4) y
C2 C3 1.523(4) y
C2 C1 1.530(4) y
C3 C4 1.518(4) y
C4 C5 1.523(4) y
C5 C6 1.524(4) y
C6 C1 1.517(4) y
C7 C8 1.492(5) y
C8 C9 1.364(6) y
C8 C13 1.382(4) y
C9 C10 1.387(6) y
C10 C11 1.352(7) y
C11 C12 1.370(10) y
C12 C13 1.368(7) y
C14 C15 1.478(6) y
C15 C16 1.370(7) y
C15 C20 1.387(6) y
C16 C17 1.383(6) y
C17 C18 1.306(8) y
C18 C19 1.305(9) y
C19 C20 1.405(6) y
C21 C22 1.502(5) y
C22 C23 1.359(4) y
C22 C27 1.374(5) y
C23 C24 1.387(6) y
C24 C25 1.360(6) y
C25 C26 1.347(5) y
C26 C27 1.404(6) y
C28 C29 1.500(5) y
C29 C30 1.335(5) y
C29 C34 1.375(5) y
C30 C31 1.365(6) y
C31 C32 1.321(6) y
C32 C33 1.333(7) y
C33 C34 1.425(6) y
C35 C36 1.497(5) y
C36 C37 1.375(6) y
C36 C41 1.374(5) y
C37 C38 1.369(7) y
C38 C39 1.332(6) y
C39 C40 1.383(7) y
C40 C41 1.399(6) y
C42 C43 1.505(4) y
C43 C44 1.370(5) y
C43 C48 1.376(6) y
C44 C45 1.396(5) y
C45 C46 1.367(7) y
C46 C47 1.349(6) y
C47 C48 1.387(5) y
C49 C50 1.499(5) y
C50 C51 1.379(5) y
C50 C55 1.376(6) y
C51 C52 1.409(6) y
C52 C53 1.350(8) y
C53 C54 1.360(7) y
C54 C55 1.391(6) y
C56 C57 1.507(6) y
C57 C58 1.363(7) y
C57 C62 1.326(6) y
C58 C59 1.383(8) y
C59 C60 1.360(10) y
C60 C61 1.370(10) y
C61 C62 1.378(8) y
C63 C64 1.505(5) y
C64 C65 1.377(5) y
C64 C69 1.367(5) y
C65 C66 1.365(6) y
C66 C67 1.363(6) y
C67 C68 1.364(6) y
C68 C69 1.347(6) y
